data_2105676
loop_
_publ_author_name
'Herbstein, Frank H.'
'Iversen, Bo Brummerstedt'
'Kapon, Moshe'
'Larsen, Finn Krebs'
'Madsen, Georg Kent Hellerup'
'Reisner, George M.'

_publ_section_title
;
 X-ray and neutron diffraction study of benzoylacetone in the temperature
 range 8--300 K: comparison with other <i>cis</i>-enol molecules
;
_journal_issue 5
_journal_name_full 'Acta Crystallographica Section B'
_journal_page_first 767
_journal_page_last 787
_journal_paper_doi 10.1107/S0108768199004279
_journal_volume 55
_journal_year 1999
_chemical_formula_iupac 'C10 H10 O2'
_chemical_formula_sum 'C10 H10 O2'
_chemical_formula_weight 162.188
_symmetry_cell_setting monoclinic
_symmetry_space_group_name_Hall '-P 2ybc'
_symmetry_space_group_name_H-M 'P 1 21/c 1'
_atom_type_scat_source ' Sears, V. F.; Neutron News; 1992; 3; 26-37.'
_cell_angle_alpha 90.00
_cell_angle_beta 110.42(5)
_cell_angle_gamma 90.00
_cell_formula_units_Z 4
_cell_length_a 8.027(7)
_cell_length_b 5.483(2)
_cell_length_c 19.478(13)
_cell_measurement_reflns_used 50
_cell_measurement_temperature 20.0(10)
_cell_measurement_theta_max 43.8
_cell_measurement_theta_min 8.1
_cell_volume 803.4(10)
_diffrn_ambient_temperature 20.0(10)
_diffrn_measurement_device 'Huber 512'
_diffrn_measurement_method '2\q/\w scans'
_diffrn_radiation_monochromator Berylium
_diffrn_radiation_probe neutron
_diffrn_radiation_type neutron
_diffrn_radiation_wavelength 1.012
_diffrn_reflns_av_R_equivalents .023
_diffrn_reflns_limit_h_max 10
_diffrn_reflns_limit_h_min -11
_diffrn_reflns_limit_k_max 7
_diffrn_reflns_limit_k_min -1
_diffrn_reflns_limit_l_max 27
_diffrn_reflns_limit_l_min -6
_diffrn_reflns_number 2722
_diffrn_reflns_theta_max 45.19
_diffrn_reflns_theta_min 3.19
_diffrn_standards_decay_% 0
_diffrn_standards_interval_count 60
_diffrn_standards_number 3
_exptl_absorpt_coefficient_mu .1993
_exptl_absorpt_correction_T_max .737
_exptl_absorpt_correction_T_min .555
_exptl_absorpt_correction_type gaussian
_exptl_crystal_colour colourless
_exptl_crystal_density_diffrn 1.350
_exptl_crystal_density_meas ?
_exptl_crystal_description prism
_exptl_crystal_size_max 6.0
_exptl_crystal_size_mid 2.8
_exptl_crystal_size_min 1.2
_refine_diff_density_max .044
_refine_diff_density_min -.040
_refine_ls_extinction_coef .102(4)
_refine_ls_extinction_method XD
_refine_ls_goodness_of_fit_obs 2.250
_refine_ls_hydrogen_treatment refall
_refine_ls_matrix_type full
_refine_ls_number_parameters 219
_refine_ls_number_reflns 1236
_refine_ls_R_factor_obs .0516
_refine_ls_shift/esd_max .01
_refine_ls_structure_factor_coef Fsqd
_refine_ls_weighting_details w=1/[\s^2^]
_refine_ls_weighting_scheme calc
_refine_ls_wR_factor_obs .0500
_reflns_number_observed 1236
_reflns_number_total 1597
_reflns_observed_criterion >2sigma(I)
_cod_data_source_file sh0126.cif
_cod_data_source_block neutron

loop_
_cod_changelog_entry_id
_cod_changelog_entry_author
_cod_changelog_entry_date
_cod_changelog_entry_text
1 'cif_fix_values 1891 2012-01-12 08:04:46Z andrius' 2013-11-21T15:54:49+02:00
;
The following automatic conversions were performed:

'_exptl_absorpt_correction_type' value 'Gaussian' changed to
'gaussian' according to
/home/saulius/struct/CIF-dictionaries/cif_core.dic dictionary named
'cif_core.dic' version 2.4.2 from 2011-04-26.

Automatic conversion script
Id: cif_fix_values 1891 2012-01-12 08:04:46Z andrius
;
2 'www-data' 2013-11-21T16:06:27+02:00
;
 Adding Fobs data.
;
3 'cif_fix_values 3008 2015-01-20 13:52:24Z robertas' 2015-01-23T14:30:19+02:00
;
The following automatic conversions were performed:

'_exptl_crystal_density_meas' value 'not measured' was changed to '?'
- the value is perceived as not measured.

Automatic conversion script
Id: cif_fix_values 3008 2015-01-20 13:52:24Z robertas
;
4 'cif_fix_values 3143 2015-03-26 13:38:13Z robertas' 2015-04-02T14:22:18+03:00
;
The following automatic conversions were performed:

'_refine_ls_weighting_scheme' value 'calc w=1/[\s^2^]' was changed to
'calc'. New tag '_refine_ls_weighting_details' was created. The value
of the new tag was set to 'w=1/[\s^2^]'.

Automatic conversion script
Id: cif_fix_values 3143 2015-03-26 13:38:13Z robertas
;
5 'Saulius Gra\<zulis' 2023-02-24T15:15:23+02:00
;Converting _cod_depositor_comments to the _cod_changelog_entry_... loop.
;
6 'Steef Boerrigter' 2023-02-22T10:07:00+02:00
;Corrected space group operators:
added a missing minus symbol
x,y-1/2,z+1/2 --> x,-y+1/2,z+1/2
;

_cod_original_cell_volume 803.4(6)
_cod_original_sg_symbol_H-M 'P 21/C'
_cod_database_code 2105676
_cod_database_fobs_code 2105676

loop_
_symmetry_equiv_pos_as_xyz
x,y,z
-x,-y,-z
-x,y+1/2,-z+1/2
x,-y+1/2,z+1/2

loop_
_atom_site_aniso_label
_atom_site_aniso_U_11
_atom_site_aniso_U_22
_atom_site_aniso_U_33
_atom_site_aniso_U_12
_atom_site_aniso_U_13
_atom_site_aniso_U_23
O(1) .0120(10) .0130(10) .0100(10) .0020(10) -.0010(10) -.0020(10)
O(2) .0150(10) .0100(10) .011(2) .0000(10) .0020(10) -.0030(10)
C(1) .0130(10) .0090(10) .0130(10) .0010(10) .0020(10) .0010(10)
C(2) .0110(10) .0090(10) .0090(10) .0020(10) .0020(10) .0010(10)
C(3) .0130(10) .0080(10) .0070(10) .0030(10) .0000(10) .0010(10)
C(4) .0110(10) .0060(10) .0090(10) .0000(10) .0010(10) .0000(10)
C(5) .0120(10) .0060(10) .0070(10) .0000(10) .0020(10) .0000(10)
C(6) .0120(10) .0070(10) .0100(10) .0010(10) .0010(10) -.0010(10)
C(7) .0120(10) .0100(10) .0080(10) .0030(10) .0020(10) .0010(10)
C(8) .0100(10) .0080(10) .0080(10) .0020(10) .0000(10) .0010(10)
C(9) .0120(10) .0090(10) .0100(10) .0020(10) .0020(10) .0000(10)
C(10) .0120(10) .0080(10) .0090(10) .0010(10) .0010(10) .0000(10)
H(1A) .091(6) .065(5) .030(3) .051(5) -.001(4) -.017(4)
H(1B) .030(3) .029(4) .077(5) .005(3) -.015(4) -.002(4)
H(1C) .061(4) .054(4) .117(7) .036(4) .060(5) .068(5)
H(3) .037(3) .016(2) .023(3) .006(2) -.002(3) -.006(2)
H(6) .029(3) .018(2) .023(3) .012(2) .003(2) -.001(2)
H(7) .031(3) .019(2) .021(3) .003(2) .001(2) -.008(2)
H(8) .027(3) .031(3) .008(3) .005(2) -.006(3) -.002(2)
H(9) .028(3) .023(2) .022(3) .013(2) .000(2) .008(2)
H(10) .030(3) .024(3) .019(3) .005(2) .000(3) -.006(2)
H(X1) .066(6) .047(4) .077(6) -.022(4) .053(6) -.025(4)

loop_
_atom_site_label
_atom_site_fract_x
_atom_site_fract_y
_atom_site_fract_z
_atom_site_U_iso_or_equiv
O(1) .2431(4) .3084(5) -.04160(10) .013
O(2) .4920(4) .1328(5) .0635(2) .013
C(1) .1230(3) .7009(4) -.03650(10) .013
C(2) .2508(3) .4990(4) -.00230(10) .010
C(3) .3743(3) .5201(4) .06980(10) .010
C(4) .4923(3) .3278(4) .10070(10) .009
C(5) .6226(3) .3355(4) .17650(10) .009
C(6) .6231(3) .5268(4) .22450(10) .010
C(7) .7466(3) .5258(4) .29620(10) .011
C(8) .8688(3) .3375(4) .32000(10) .010
C(9) .8690(3) .1459(4) .27240(10) .011
C(10) .7455(3) .1444(4) .20120(10) .010
H(1A) .1043(11) .8211(14) .0030(4) .068
H(1B) -.0030(9) .6301(12) -.0694(4) .052
H(1C) .1719(9) .8054(13) -.0705(5) .078
H(3) .3782(7) .6871(10) .0992(3) .028
H(6) .5282(7) .6738(9) .2073(3) .025
H(7) .7453(7) .6751(9) .3328(3) .026
H(8) .9666(7) .3372(10) .3755(3) .024
H(9) .9658(7) -.0013(9) .2906(3) .027
H(10) .7436(7) -.0034(10) .1641(3) .027
H(X1) .3764(19) .177(3) .0027(8) .063

loop_
_geom_angle_atom_site_label_1
_geom_angle_atom_site_label_2
_geom_angle_atom_site_label_3
_geom_angle
_geom_angle_publ_flag
C(2) O(1) H(X1) 101.2(4) no
C(4) O(2) H(X1) 103.2(4) no
O(1) H(X1) O(2) 152.3(6) no
C(2) C(1) H(1A) 112.6(5) no
C(2) C(1) H(1B) 110.8(4) no
C(2) C(1) H(1C) 109.8(4) no
H(1A) C(1) H(1B) 108.7(7) no
H(1A) C(1) H(1C) 107.2(7) no
H(1B) C(1) H(1C) 107.7(7) no
O(1) C(2) C(1) 117.0(3) no
O(1) C(2) C(3) 122.1(3) no
C(1) C(2) C(3) 120.9(2) no
C(2) C(3) C(4) 119.7(2) no
C(2) C(3) H(3) 118.7(4) no
C(4) C(3) H(3) 121.5(4) no
O(2) C(4) C(3) 120.9(3) no
O(2) C(4) C(5) 116.4(3) no
C(3) C(4) C(5) 122.6(2) no
C(4) C(5) C(6) 121.5(2) no
C(4) C(5) C(10) 119.0(2) no
C(6) C(5) C(10) 119.5(3) no
C(5) C(6) C(7) 119.8(3) no
C(5) C(6) H(6) 120.9(4) no
C(7) C(6) H(6) 119.2(4) no
C(6) C(7) C(8) 120.4(3) no
C(6) C(7) H(7) 119.0(4) no
C(8) C(7) H(7) 120.6(4) no
C(7) C(8) C(9) 120.1(3) no
C(7) C(8) H(8) 120.7(4) no
C(9) C(8) H(8) 119.2(4) no
C(8) C(9) C(10) 119.9(3) no
C(8) C(9) H(9) 120.4(4) no
C(10) C(9) H(9) 119.7(4) no
C(5) C(10) C(9) 120.3(2) no
C(5) C(10) H(10) 119.1(4) no
C(9) C(10) H(10) 120.6(4) no

loop_
_geom_bond_atom_site_label_1
_geom_bond_atom_site_label_2
_geom_bond_distance
_geom_bond_publ_flag
O(1) O(2) 2.502(4) no
C(2) O(1) 1.286(4) no
C(4) O(2) 1.293(4) no
O(1) H(X1) 1.329(11) no
O(2) H(X1) 1.245(11) no
C(1) C(2) 1.499(4) no
C(1) H(1A) 1.064(7) no
C(1) H(1B) 1.062(8) no
C(1) H(1C) 1.051(6) no
C(2) C(3) 1.414(4) no
C(3) C(4) 1.405(4) no
C(3) H(3) 1.076(6) no
C(4) C(5) 1.483(4) no
C(5) C(6) 1.406(3) no
C(5) C(10) 1.404(3) no
C(6) C(7) 1.402(4) no
C(7) C(8) 1.387(4) no
C(8) C(9) 1.404(4) no
C(9) C(10) 1.394(4) no
C(6) H(6) 1.079(6) no
C(7) H(7) 1.090(6) no
C(8) H(8) 1.091(7) no
C(9) H(9) 1.090(6) no
C(10) H(10) 1.085(6) no
